data_7205751
loop_
_publ_author_name
'Yu, Kai'
'Chen, Wei-Lin'
'Zhou, Bai-Bin'
'Li, Yang-Guang'
'Yu, Yang'
'Su, Zhan-Hua'
'Gao, Song'
'Chen, Ying'

_publ_section_title
;
 New extended poly(oxomolybdophosphates) based on strontium(ii) linkers
;
_journal_issue 10
_journal_name_full CrystEngComm
_journal_page_first 3417
_journal_paper_doi 10.1039/c0ce00727g
_journal_volume 13
_journal_year 2011
_chemical_formula_sum 'C26 H76 Mn2 Mo12 N4 O78 P8 Sr2'
_chemical_formula_weight 3377.07
_chemical_name_systematic
;
?
;
_space_group_IT_number 2
_symmetry_cell_setting triclinic
_symmetry_space_group_name_Hall '-P 1'
_symmetry_space_group_name_H-M 'P -1'
_atom_sites_solution_hydrogens geom
_atom_sites_solution_primary direct
_atom_sites_solution_secondary difmap
_audit_creation_method SHELXL-97
_cell_angle_alpha 69.1420(10)
_cell_angle_beta 81.9760(10)
_cell_angle_gamma 88.1080(10)
_cell_formula_units_Z 1
_cell_length_a 11.4944(11)
_cell_length_b 14.2418(14)
_cell_length_c 15.2620(15)
_cell_measurement_temperature 293(2)
_cell_volume 2311.4(4)
_computing_cell_refinement 'Bruker SMART'
_computing_data_collection 'Bruker SMART'
_computing_data_reduction 'Bruker SMART'
_computing_molecular_graphics 'Bruker SHELXTL'
_computing_publication_material 'Bruker SHELXTL'
_computing_structure_refinement 'SHELXL-97 (Sheldrick, 1997)'
_computing_structure_solution 'SHELXS-97 (Sheldrick, 1990)'
_diffrn_ambient_temperature 293(2)
_diffrn_measured_fraction_theta_full 0.962
_diffrn_measured_fraction_theta_max 0.962
_diffrn_measurement_device_type 'CCD area detector'
_diffrn_measurement_method 'phi and omega scans'
_diffrn_radiation_monochromator graphite
_diffrn_radiation_source 'fine-focus sealed tube'
_diffrn_radiation_type MoK\a
_diffrn_radiation_wavelength 0.71073
_diffrn_reflns_av_R_equivalents 0.0275
_diffrn_reflns_av_sigmaI/netI 0.0423
_diffrn_reflns_limit_h_max 13
_diffrn_reflns_limit_h_min -13
_diffrn_reflns_limit_k_max 16
_diffrn_reflns_limit_k_min -16
_diffrn_reflns_limit_l_max 18
_diffrn_reflns_limit_l_min -18
_diffrn_reflns_number 15795
_diffrn_reflns_theta_full 25.00
_diffrn_reflns_theta_max 25.00
_diffrn_reflns_theta_min 2.45
_exptl_absorpt_coefficient_mu 3.231
_exptl_absorpt_correction_T_max 0.5788
_exptl_absorpt_correction_T_min 0.5110
_exptl_absorpt_correction_type multi-scan
_exptl_crystal_colour yellow
_exptl_crystal_density_diffrn 2.426
_exptl_crystal_density_method 'not measured'
_exptl_crystal_description block
_exptl_crystal_F_000 1634
_exptl_crystal_size_max 0.24
_exptl_crystal_size_mid 0.22
_exptl_crystal_size_min 0.19
_refine_diff_density_max 0.984
_refine_diff_density_min -1.026
_refine_diff_density_rms 0.158
_refine_ls_extinction_method none
_refine_ls_goodness_of_fit_ref 1.040
_refine_ls_hydrogen_treatment constr
_refine_ls_matrix_type full
_refine_ls_number_parameters 652
_refine_ls_number_reflns 7828
_refine_ls_number_restraints 90
_refine_ls_restrained_S_all 1.044
_refine_ls_R_factor_all 0.0558
_refine_ls_R_factor_gt 0.0440
_refine_ls_shift/su_max 0.001
_refine_ls_shift/su_mean 0.000
_refine_ls_structure_factor_coef Fsqd
_refine_ls_weighting_details 'calc w=1/[\s^2^(Fo^2^)+(0.0512P)^2^+16.4481P] where P=(Fo^2^+2Fc^2^)/3'
_refine_ls_weighting_scheme calc
_refine_ls_wR_factor_gt 0.1084
_refine_ls_wR_factor_ref 0.1130
_reflns_number_gt 6573
_reflns_number_total 7828
_reflns_threshold_expression >2sigma(I)
_cod_data_source_file c0ce00727g.txt
_cod_data_source_block c2
_cod_depositor_comments
;
The following automatic conversions were performed:
'_symmetry_cell_setting' value 'Triclinic' changed to 'triclinic'
according to '/home/saulius/struct/CIF-dictionaries/cif_core.dic'
dictionary named 'cif_core.dic' version 2.4.1 from 2010-06-29.

Automatic conversion script
Id: cif_fix_enum 1555 2011-01-17 13:19:09Z saulius 
;
_cod_database_code 7205751

loop_
_symmetry_equiv_pos_as_xyz
'x, y, z'
'-x, -y, -z'

loop_
_atom_site_label
_atom_site_type_symbol
_atom_site_fract_x
_atom_site_fract_y
_atom_site_fract_z
_atom_site_U_iso_or_equiv
_atom_site_adp_type
_atom_site_occupancy
_atom_site_symmetry_multiplicity
_atom_site_calc_flag
_atom_site_refinement_flags
_atom_site_disorder_assembly
_atom_site_disorder_group
Mo1 Mo 1.24222(6) 0.70474(4) 0.93661(4) 0.02122(15) Uani 1 1 d . . .
Mo2 Mo 0.92548(6) 0.36373(4) 0.83792(4) 0.02054(15) Uani 1 1 d . . .
Mo3 Mo 0.71131(6) 0.64864(4) 0.97966(4) 0.02068(15) Uani 1 1 d . . .
Mo4 Mo 1.15260(6) 0.38699(5) 0.81925(4) 0.02132(15) Uani 1 1 d . . .
Mo5 Mo 0.83559(6) 0.69442(4) 0.81380(4) 0.02213(16) Uani 1 1 d . . .
Mo6 Mo 1.14078(6) 0.72486(5) 0.78919(4) 0.02472(16) Uani 1 1 d . . .
Mn1 Mn 1.0000 0.5000 1.0000 0.0209(3) Uani 1 2 d S . .
Mn2 Mn 1.0000 1.0000 1.0000 0.0245(4) Uani 1 2 d S . .
Sr1 Sr 0.72735(7) 0.94351(6) 0.89755(6) 0.0358(2) Uani 1 1 d . . .
P1 P 0.96030(16) 0.78336(13) 0.96068(13) 0.0193(4) Uani 1 1 d . . .
P2 P 0.75706(17) 0.15983(13) 0.92712(14) 0.0224(4) Uani 1 1 d . . .
P3 P 0.62419(18) 0.76927(15) 1.12890(14) 0.0266(4) Uani 1 1 d . . .
P4 P 0.9785(2) 0.88441(15) 0.63586(14) 0.0315(5) Uani 1 1 d . . .
O1 O 0.8488(4) 0.5834(3) 0.9344(3) 0.0223(11) Uani 1 1 d . . .
O2 O 1.0712(4) 0.7436(3) 1.0088(3) 0.0187(10) Uani 1 1 d . . .
O3 O 1.1362(4) 0.6135(3) 0.9120(3) 0.0211(11) Uani 1 1 d . . .
O4 O 1.0222(4) 0.4480(3) 0.8796(3) 0.0221(11) Uani 1 1 d . . .
O5 O 0.8174(4) 0.2495(4) 0.8451(3) 0.0252(11) Uani 1 1 d . . .
O6 O 0.8538(4) 0.7193(3) 1.0260(3) 0.0205(10) Uani 1 1 d . . .
O7 O 1.0546(4) 0.2834(4) 0.8104(3) 0.0250(11) Uani 1 1 d . . .
O8 O 1.2182(4) 0.6028(3) 1.0771(3) 0.0231(11) Uani 1 1 d . . .
O9 O 1.2639(4) 0.4475(4) 0.8842(3) 0.0240(11) Uani 1 1 d . . .
O10 O 1.0005(4) 0.6500(4) 0.7663(3) 0.0252(11) Uani 1 1 d . . .
O11 O 0.7295(5) 0.7733(4) 0.8702(4) 0.0264(12) Uani 1 1 d . . .
O12 O 0.9734(4) 0.7645(3) 0.8659(3) 0.0224(11) Uani 1 1 d . . .
O13 O 0.7000(4) 0.1952(4) 1.0069(4) 0.0267(12) Uani 1 1 d . . .
O14 O 1.1778(5) 0.4720(4) 0.7097(4) 0.0321(13) Uani 1 1 d . . .
O15 O 0.5982(5) 0.5840(4) 0.9690(4) 0.0315(13) Uani 1 1 d . . .
O16 O 0.9393(4) 0.8931(4) 0.9442(4) 0.0263(12) Uani 1 1 d . . .
O17 O 0.8358(5) 0.0707(4) 0.9595(4) 0.0267(12) Uani 1 1 d . . .
O18 O 0.6559(5) 0.1209(4) 0.8892(4) 0.0301(12) Uani 1 1 d . . .
O19 O 1.2124(5) 0.8221(4) 0.8284(4) 0.0301(12) Uani 1 1 d . . .
O20 O 0.8707(5) 0.8264(4) 0.6998(4) 0.0369(14) Uani 1 1 d . . .
O21 O 0.6773(5) 0.8796(4) 1.0816(4) 0.0401(14) Uani 1 1 d . . .
O22 O 0.5066(5) 0.7719(4) 1.1847(4) 0.0324(13) Uani 1 1 d . . .
H22A H 0.4639 0.8107 1.1500 0.049 Uiso 1 1 calc R . .
O23 O 0.7082(5) 0.7041(4) 1.1942(4) 0.0291(12) Uani 1 1 d . . .
O24 O 0.6135(5) 0.7351(4) 1.0461(4) 0.0307(13) Uani 1 1 d . . .
O25 O 0.8965(5) 0.4421(4) 0.7328(4) 0.0308(12) Uani 1 1 d . . .
O26 O 0.9857(7) 0.8645(4) 0.5410(4) 0.0511(18) Uani 1 1 d . . .
O27 O 0.9656(6) 0.9953(4) 0.6162(4) 0.0420(15) Uani 1 1 d . . .
O28 O 1.0913(5) 0.8459(4) 0.6792(4) 0.0407(15) Uani 1 1 d . . .
O29 O 1.2477(5) 0.6897(4) 0.7219(4) 0.0396(14) Uani 1 1 d . . .
O30 O 1.3751(5) 0.6658(4) 0.9047(4) 0.0323(13) Uani 1 1 d . . .
O31 O 0.7533(5) 0.6417(4) 0.7606(4) 0.0330(13) Uani 1 1 d . . .
N1 N 0.5169(8) 0.5398(9) 0.8085(7) 0.067(3) Uani 1 1 d . . .
H1A H 0.4937 0.5455 0.8624 0.080 Uiso 1 1 calc R . .
N2 N 1.1811(13) 0.7180(9) 0.4378(9) 0.100(4) Uani 1 1 d . . .
H2A H 1.2538 0.7364 0.4217 0.120 Uiso 1 1 calc R . .
C1 C 1.1393(18) 0.6721(10) 0.5297(10) 0.092(5) Uani 1 1 d . . .
H1 H 1.1886 0.6600 0.5758 0.111 Uiso 1 1 calc R . .
C2 C 1.0221(17) 0.6429(9) 0.5547(9) 0.082(5) Uani 1 1 d . . .
H2 H 0.9930 0.6073 0.6176 0.099 Uiso 1 1 calc R . .
C3 C 1.1112(17) 0.7355(12) 0.3712(12) 0.095(5) Uani 1 1 d U . .
H3 H 1.1435 0.7636 0.3080 0.114 Uiso 1 1 calc R . .
C4 C 0.5948(13) 0.5228(12) 0.6374(11) 0.084(4) Uani 1 1 d . . .
C5 C 0.5344(12) 0.6073(13) 0.6456(10) 0.094(5) Uani 1 1 d . . .
H5 H 0.5199 0.6603 0.5915 0.113 Uiso 1 1 calc R . .
C6 C 0.4969(11) 0.6118(12) 0.7331(10) 0.082(4) Uani 1 1 d . . .
H6 H 0.4564 0.6677 0.7380 0.099 Uiso 1 1 calc R . .
C7 C 0.9493(16) 0.6667(10) 0.4869(9) 0.085(4) Uani 1 1 d . . .
C8 C 0.9916(19) 0.7131(11) 0.3932(9) 0.104(6) Uani 1 1 d . . .
H8 H 0.9426 0.7290 0.3466 0.125 Uiso 1 1 calc R . .
C9 C 0.5721(10) 0.4565(10) 0.8069(9) 0.068(3) Uani 1 1 d . . .
H9 H 0.5836 0.4052 0.8631 0.081 Uiso 1 1 calc R . .
C10 C 0.6118(12) 0.4475(10) 0.7208(11) 0.077(4) Uani 1 1 d . . .
H10 H 0.6506 0.3897 0.7191 0.092 Uiso 1 1 calc R . .
C11 C 0.6457(15) 0.5257(15) 0.5383(11) 0.117(6) Uani 1 1 d . . .
H11A H 0.6093 0.5792 0.4914 0.141 Uiso 1 1 calc R . .
H11B H 0.6277 0.4627 0.5317 0.141 Uiso 1 1 calc R . .
C12 C 0.7841(16) 0.5439(12) 0.5194(10) 0.107(6) Uani 1 1 d . . .
H12A H 0.8190 0.4935 0.5698 0.128 Uiso 1 1 calc R . .
H12B H 0.8147 0.5349 0.4605 0.128 Uiso 1 1 calc R . .
C13 C 0.822(2) 0.6483(13) 0.5139(14) 0.131(7) Uani 1 1 d . . .
H13A H 0.7807 0.6989 0.4680 0.157 Uiso 1 1 calc R . .
H13B H 0.7984 0.6549 0.5751 0.157 Uiso 1 1 calc R . .
O1W O 0.467(2) 0.884(2) 0.7025(18) 0.140(9) Uani 0.50 1 d PU . .
H1C H 0.4443 0.8232 0.7267 0.168 Uiso 0.50 1 d PR . .
H1D H 0.4853 0.9017 0.7468 0.168 Uiso 0.50 1 d PR . .
O2W O 0.303(2) 0.9074(17) 0.5347(17) 0.129(8) Uani 0.50 1 d PU . .
H2C H 0.2356 0.8857 0.5640 0.155 Uiso 0.50 1 d PR . .
H2D H 0.3397 0.9248 0.5715 0.155 Uiso 0.50 1 d PR . .
O3W O 0.6882(18) 0.8734(15) 0.5670(15) 0.104(6) Uani 0.50 1 d PU . .
H3A H 0.7359 0.8618 0.6073 0.125 Uiso 0.50 1 d PR . .
H3D H 0.6351 0.9113 0.5799 0.125 Uiso 0.50 1 d PR . .
O4W O 1.446(2) 0.7401(19) 0.3762(16) 0.131(8) Uani 0.58 1 d PU A 1
O4AW O 1.396(3) 0.801(3) 0.355(2) 0.137(12) Uani 0.42 1 d PU B 2
O5W O 1.2928(12) 1.0067(10) 0.8183(10) 0.059(4) Uani 0.50 1 d PU . .
H5WA H 1.3414 0.9672 0.8026 0.070 Uiso 0.50 1 d PR . .
H5WB H 1.3311 1.0450 0.8363 0.070 Uiso 0.50 1 d PR . .
O6W O 0.1635(14) 0.0209(11) 0.7203(11) 0.066(4) Uani 0.50 1 d PU . .
H6WA H 0.1789 -0.0392 0.7529 0.080 Uiso 0.50 1 d PR . .
H6WB H 0.1183 0.0321 0.6782 0.080 Uiso 0.50 1 d PR . .
O11W O 0.631(4) 0.884(3) 0.402(3) 0.113(14) Uani 0.25 1 d PU C 1
H11C H 0.6446 0.8712 0.3511 0.135 Uiso 0.25 1 d PR C 1
H11D H 0.6969 0.8909 0.4184 0.135 Uiso 0.25 1 d PR C 1
O12W O 0.518(4) 0.857(4) 0.467(4) 0.134(17) Uani 0.25 1 d PU D 2
H12C H 0.5082 0.7974 0.4690 0.160 Uiso 0.25 1 d PR D 2
H12D H 0.5051 0.9068 0.4190 0.160 Uiso 0.25 1 d PR D 2
O7W O 1.0983(6) 1.0897(4) 0.8603(4) 0.0520(18) Uani 1 1 d U . .
O8W O 0.6777(14) 0.9820(13) 0.7200(10) 0.067(4) Uani 0.50 1 d PU . 1
H8C H 0.6493 0.9336 0.7090 0.081 Uiso 0.50 1 d PR . 1
H8D H 0.6214 1.0198 0.7274 0.081 Uiso 0.50 1 d PR . 1
O8AW O 0.7603(17) 1.0263(14) 0.7305(12) 0.085(5) Uani 0.50 1 d PU . 2
H8E H 0.7638 1.0881 0.6956 0.102 Uiso 0.50 1 d PR . 2
H8F H 0.8140 0.9964 0.7068 0.102 Uiso 0.50 1 d PR . 2
O9W O 0.8896(10) 1.0494(8) 0.7647(7) 0.107(3) Uani 1 1 d U . 3
H9C H 0.9437 1.0175 0.7440 0.129 Uiso 1 1 d R . 3
H9D H 0.9178 1.0725 0.8018 0.129 Uiso 1 1 d R . 3
O10W O 0.5042(7) 0.9363(7) 0.8986(6) 0.083(3) Uani 1 1 d U . .
H10C H 0.4673 0.9837 0.9248 0.125 Uiso 1 1 d R . .
H10D H 0.4750 0.8698 0.9367 0.125 Uiso 1 1 d R . .

loop_
_atom_site_aniso_label
_atom_site_aniso_U_11
_atom_site_aniso_U_22
_atom_site_aniso_U_33
_atom_site_aniso_U_23
_atom_site_aniso_U_13
_atom_site_aniso_U_12
Mo1 0.0247(3) 0.0137(3) 0.0261(3) -0.0093(3) 0.0000(3) 0.0002(2)
Mo2 0.0271(4) 0.0133(3) 0.0230(3) -0.0088(2) -0.0034(3) 0.0017(2)
Mo3 0.0248(3) 0.0146(3) 0.0239(3) -0.0088(2) -0.0023(3) 0.0009(2)
Mo4 0.0276(4) 0.0157(3) 0.0213(3) -0.0083(2) -0.0011(3) 0.0023(3)
Mo5 0.0314(4) 0.0133(3) 0.0215(3) -0.0061(2) -0.0035(3) 0.0008(3)
Mo6 0.0308(4) 0.0188(3) 0.0218(3) -0.0057(3) 0.0014(3) -0.0015(3)
Mn1 0.0278(9) 0.0140(7) 0.0218(8) -0.0081(6) -0.0018(6) 0.0012(6)
Mn2 0.0281(9) 0.0142(8) 0.0345(9) -0.0116(7) -0.0073(7) 0.0018(7)
Sr1 0.0388(5) 0.0219(4) 0.0545(5) -0.0205(4) -0.0146(4) 0.0071(3)
P1 0.0243(10) 0.0112(9) 0.0246(10) -0.0094(7) -0.0028(8) 0.0019(7)
P2 0.0252(10) 0.0135(9) 0.0316(11) -0.0116(8) -0.0046(8) 0.0015(8)
P3 0.0283(11) 0.0227(10) 0.0307(11) -0.0130(8) -0.0020(8) 0.0051(8)
P4 0.0509(14) 0.0180(10) 0.0216(10) -0.0033(8) -0.0018(9) 0.0000(9)
O1 0.032(3) 0.013(2) 0.021(3) -0.006(2) 0.000(2) 0.002(2)
O2 0.021(3) 0.012(2) 0.025(3) -0.008(2) -0.003(2) 0.0011(19)
O3 0.028(3) 0.013(2) 0.023(3) -0.007(2) -0.001(2) -0.001(2)
O4 0.026(3) 0.013(2) 0.029(3) -0.009(2) -0.004(2) 0.002(2)
O5 0.031(3) 0.018(3) 0.026(3) -0.008(2) -0.002(2) -0.004(2)
O6 0.021(3) 0.017(2) 0.025(3) -0.010(2) 0.000(2) -0.001(2)
O7 0.030(3) 0.020(3) 0.029(3) -0.015(2) -0.003(2) 0.003(2)
O8 0.029(3) 0.013(2) 0.029(3) -0.009(2) -0.005(2) 0.002(2)
O9 0.027(3) 0.019(3) 0.026(3) -0.009(2) -0.002(2) 0.001(2)
O10 0.033(3) 0.021(3) 0.023(3) -0.010(2) -0.001(2) 0.000(2)
O11 0.033(3) 0.016(3) 0.033(3) -0.011(2) -0.006(2) 0.005(2)
O12 0.028(3) 0.015(2) 0.022(3) -0.005(2) -0.003(2) -0.001(2)
O13 0.027(3) 0.022(3) 0.034(3) -0.016(2) 0.002(2) -0.001(2)
O14 0.046(3) 0.024(3) 0.026(3) -0.008(2) -0.004(2) 0.003(2)
O15 0.030(3) 0.028(3) 0.039(3) -0.014(3) -0.006(2) -0.001(2)
O16 0.031(3) 0.015(3) 0.039(3) -0.015(2) -0.009(2) 0.005(2)
O17 0.032(3) 0.015(3) 0.038(3) -0.014(2) -0.010(2) 0.005(2)
O18 0.033(3) 0.021(3) 0.043(3) -0.017(2) -0.011(2) 0.002(2)
O19 0.035(3) 0.021(3) 0.032(3) -0.006(2) -0.003(2) -0.001(2)
O20 0.045(4) 0.025(3) 0.033(3) -0.001(2) -0.004(3) -0.002(3)
O21 0.049(4) 0.024(3) 0.043(4) -0.005(3) -0.012(3) -0.005(3)
O22 0.029(3) 0.033(3) 0.035(3) -0.013(3) -0.007(2) 0.011(2)
O23 0.030(3) 0.031(3) 0.031(3) -0.017(2) -0.003(2) 0.005(2)
O24 0.029(3) 0.038(3) 0.033(3) -0.022(3) -0.009(2) 0.011(2)
O25 0.038(3) 0.025(3) 0.031(3) -0.011(2) -0.010(2) 0.004(2)
O26 0.095(5) 0.025(3) 0.032(3) -0.011(3) 0.000(3) -0.007(3)
O27 0.075(5) 0.019(3) 0.031(3) -0.010(2) 0.002(3) 0.001(3)
O28 0.042(4) 0.032(3) 0.033(3) 0.005(3) 0.001(3) -0.007(3)
O29 0.036(3) 0.044(4) 0.035(3) -0.014(3) 0.008(3) -0.002(3)
O30 0.030(3) 0.032(3) 0.038(3) -0.018(3) 0.000(2) 0.004(2)
O31 0.041(3) 0.032(3) 0.032(3) -0.016(3) -0.012(3) 0.003(3)
N1 0.043(5) 0.098(8) 0.067(7) -0.042(6) 0.005(5) -0.012(5)
N2 0.155(13) 0.074(8) 0.080(9) -0.040(7) -0.008(8) -0.022(8)
C1 0.168(17) 0.051(8) 0.057(9) -0.018(6) -0.011(9) -0.005(9)
C2 0.164(16) 0.041(7) 0.039(7) -0.015(5) 0.000(8) 0.003(8)
C3 0.132(9) 0.082(8) 0.074(7) -0.031(6) -0.009(7) -0.003(7)
C4 0.082(10) 0.110(12) 0.087(10) -0.066(10) -0.010(8) 0.005(9)
C5 0.081(10) 0.139(14) 0.068(9) -0.041(9) -0.028(7) 0.051(9)
C6 0.062(8) 0.121(12) 0.084(10) -0.061(9) -0.020(7) 0.045(8)
C7 0.132(14) 0.067(8) 0.051(8) -0.027(7) 0.021(8) -0.003(9)
C8 0.184(19) 0.087(11) 0.050(8) -0.033(8) -0.027(10) 0.011(11)
C9 0.059(7) 0.064(8) 0.079(9) -0.022(7) -0.010(6) -0.027(6)
C10 0.077(9) 0.068(9) 0.099(11) -0.044(8) -0.015(8) -0.002(7)
C11 0.120(14) 0.175(18) 0.104(12) -0.106(13) -0.017(10) 0.005(13)
C12 0.149(16) 0.109(13) 0.058(8) -0.037(8) 0.013(9) 0.032(11)
C13 0.20(2) 0.084(12) 0.119(15) -0.056(11) -0.007(15) 0.034(13)
O1W 0.146(12) 0.136(12) 0.138(12) -0.050(9) -0.008(9) -0.031(9)
O2W 0.102(10) 0.114(11) 0.137(11) -0.014(8) 0.016(8) -0.005(8)
O3W 0.094(9) 0.105(10) 0.116(10) -0.030(8) -0.044(8) 0.000(8)
O4W 0.148(11) 0.128(11) 0.121(11) -0.053(8) -0.007(8) 0.007(9)
O4AW 0.133(14) 0.138(14) 0.136(14) -0.041(10) -0.023(9) 0.002(9)
O5W 0.062(7) 0.048(7) 0.083(8) -0.045(6) -0.009(6) -0.004(6)
O6W 0.097(9) 0.048(7) 0.067(7) -0.032(6) -0.023(6) 0.019(6)
O11W 0.118(17) 0.113(16) 0.107(16) -0.040(10) -0.010(10) 0.008(10)
O12W 0.135(19) 0.130(19) 0.140(19) -0.051(11) -0.025(10) 0.004(10)
O7W 0.078(5) 0.028(3) 0.044(4) -0.014(3) 0.013(3) 0.007(3)
O8W 0.060(7) 0.084(8) 0.057(7) -0.019(6) -0.024(6) -0.006(7)
O8AW 0.095(9) 0.075(8) 0.081(9) -0.029(7) 0.000(7) 0.008(7)
O9W 0.119(7) 0.107(7) 0.103(6) -0.052(5) 0.000(5) 0.001(6)
O10W 0.060(5) 0.077(5) 0.093(6) -0.007(4) -0.006(4) -0.018(4)

loop_
_atom_type_symbol
_atom_type_description
_atom_type_scat_dispersion_real
_atom_type_scat_dispersion_imag
_atom_type_scat_source
C C 0.0033 0.0016 'International Tables Vol C Tables 4.2.6.8 and 6.1.1.4'
H H 0.0000 0.0000 'International Tables Vol C Tables 4.2.6.8 and 6.1.1.4'
N N 0.0061 0.0033 'International Tables Vol C Tables 4.2.6.8 and 6.1.1.4'
O O 0.0106 0.0060 'International Tables Vol C Tables 4.2.6.8 and 6.1.1.4'
P P 0.1023 0.0942 'International Tables Vol C Tables 4.2.6.8 and 6.1.1.4'
Mn Mn 0.3368 0.7283 'International Tables Vol C Tables 4.2.6.8 and 6.1.1.4'
Mo Mo -1.6832 0.6857 'International Tables Vol C Tables 4.2.6.8 and 6.1.1.4'
Sr Sr -1.5307 3.2498 'International Tables Vol C Tables 4.2.6.8 and 6.1.1.4'

loop_
_geom_angle_atom_site_label_1
_geom_angle_atom_site_label_2
_geom_angle_atom_site_label_3
_geom_angle
_geom_angle_site_symmetry_1
_geom_angle_site_symmetry_3
_geom_angle_publ_flag
O30 Mo1 O19 105.1(2) . . ?
O30 Mo1 O3 102.2(2) . . ?
O19 Mo1 O3 95.2(2) . . ?
O30 Mo1 O13 96.8(2) . 2_767 ?
O19 Mo1 O13 86.7(2) . 2_767 ?
O3 Mo1 O13 159.62(19) . 2_767 ?
O30 Mo1 O8 96.9(2) . . ?
O19 Mo1 O8 157.3(2) . . ?
O3 Mo1 O8 85.30(19) . . ?
O13 Mo1 O8 85.29(19) 2_767 . ?
O30 Mo1 O2 168.9(2) . . ?
O19 Mo1 O2 84.85(19) . . ?
O3 Mo1 O2 81.54(18) . . ?
O13 Mo1 O2 78.42(18) 2_767 . ?
O8 Mo1 O2 72.78(18) . . ?
O25 Mo2 O7 105.4(2) . . ?
O25 Mo2 O4 102.9(2) . . ?
O7 Mo2 O4 95.2(2) . . ?
O25 Mo2 O5 96.1(2) . . ?
O7 Mo2 O5 86.7(2) . . ?
O4 Mo2 O5 159.7(2) . . ?
O25 Mo2 O8 98.4(2) . 2_767 ?
O7 Mo2 O8 155.0(2) . 2_767 ?
O4 Mo2 O8 86.84(19) . 2_767 ?
O5 Mo2 O8 83.22(19) . 2_767 ?
O25 Mo2 O2 169.5(2) . 2_767 ?
O7 Mo2 O2 83.49(19) . 2_767 ?
O4 Mo2 O2 81.63(18) . 2_767 ?
O5 Mo2 O2 78.50(18) . 2_767 ?
O8 Mo2 O2 72.11(17) 2_767 2_767 ?
O15 Mo3 O11 107.3(2) . . ?
O15 Mo3 O1 102.7(2) . . ?
O11 Mo3 O1 95.3(2) . . ?
O15 Mo3 O24 96.9(2) . . ?
O11 Mo3 O24 84.3(2) . . ?
O1 Mo3 O24 159.6(2) . . ?
O15 Mo3 O9 96.3(2) . 2_767 ?
O11 Mo3 O9 155.4(2) . 2_767 ?
O1 Mo3 O9 85.99(19) . 2_767 ?
O24 Mo3 O9 86.1(2) . 2_767 ?
O15 Mo3 O6 168.4(2) . . ?
O11 Mo3 O6 82.99(19) . . ?
O1 Mo3 O6 81.20(19) . . ?
O24 Mo3 O6 78.48(19) . . ?
O9 Mo3 O6 72.89(18) 2_767 . ?
O14 Mo4 O7 105.6(2) . . ?
O14 Mo4 O4 102.3(2) . . ?
O7 Mo4 O4 94.8(2) . . ?
O14 Mo4 O23 96.8(2) . 2_767 ?
O7 Mo4 O23 86.0(2) . 2_767 ?
O4 Mo4 O23 159.9(2) . 2_767 ?
O14 Mo4 O9 98.7(2) . . ?
O7 Mo4 O9 155.0(2) . . ?
O4 Mo4 O9 86.08(19) . . ?
O23 Mo4 O9 84.9(2) 2_767 . ?
O14 Mo4 O6 170.4(2) . 2_767 ?
O7 Mo4 O6 83.31(19) . 2_767 ?
O4 Mo4 O6 80.25(18) . 2_767 ?
O23 Mo4 O6 79.87(18) 2_767 2_767 ?
O9 Mo4 O6 72.14(18) . 2_767 ?
O31 Mo5 O11 106.4(2) . . ?
O31 Mo5 O1 102.2(2) . . ?
O11 Mo5 O1 95.2(2) . . ?
O31 Mo5 O20 95.7(2) . . ?
O11 Mo5 O20 85.9(2) . . ?
O1 Mo5 O20 160.9(2) . . ?
O31 Mo5 O10 98.2(2) . . ?
O11 Mo5 O10 154.6(2) . . ?
O1 Mo5 O10 85.59(19) . . ?
O20 Mo5 O10 85.3(2) . . ?
O31 Mo5 O12 169.8(2) . . ?
O11 Mo5 O12 82.6(2) . . ?
O1 Mo5 O12 81.31(19) . . ?
O20 Mo5 O12 79.9(2) . . ?
O10 Mo5 O12 72.42(18) . . ?
O29 Mo6 O19 105.8(3) . . ?
O29 Mo6 O3 102.0(2) . . ?
O19 Mo6 O3 95.5(2) . . ?
O29 Mo6 O28 94.9(3) . . ?
O19 Mo6 O28 86.6(2) . . ?
O3 Mo6 O28 161.6(2) . . ?
O29 Mo6 O10 97.9(3) . . ?
O19 Mo6 O10 155.3(2) . . ?
O3 Mo6 O10 86.2(2) . . ?
O28 Mo6 O10 84.4(2) . . ?
O29 Mo6 O12 169.7(2) . . ?
O19 Mo6 O12 83.5(2) . . ?
O3 Mo6 O12 80.97(18) . . ?
O28 Mo6 O12 81.1(2) . . ?
O10 Mo6 O12 72.35(18) . . ?
O4 Mn1 O4 180.00(9) 2_767 . ?
O4 Mn1 O3 95.81(18) 2_767 . ?
O4 Mn1 O3 84.19(18) . . ?
O4 Mn1 O3 84.19(18) 2_767 2_767 ?
O4 Mn1 O3 95.81(18) . 2_767 ?
O3 Mn1 O3 180.000(1) . 2_767 ?
O4 Mn1 O1 95.48(17) 2_767 . ?
O4 Mn1 O1 84.52(17) . . ?
O3 Mn1 O1 96.13(17) . . ?
O3 Mn1 O1 83.87(17) 2_767 . ?
O4 Mn1 O1 84.52(17) 2_767 2_767 ?
O4 Mn1 O1 95.48(17) . 2_767 ?
O3 Mn1 O1 83.87(17) . 2_767 ?
O3 Mn1 O1 96.13(17) 2_767 2_767 ?
O1 Mn1 O1 180.000(2) . 2_767 ?
O16 Mn2 O16 180.000(1) 2_777 . ?
O16 Mn2 O17 98.53(18) 2_777 1_565 ?
O16 Mn2 O17 81.47(18) . 1_565 ?
O16 Mn2 O17 81.47(18) 2_777 2_767 ?
O16 Mn2 O17 98.53(18) . 2_767 ?
O17 Mn2 O17 180.000(2) 1_565 2_767 ?
O16 Mn2 O7W 91.9(2) 2_777 2_777 ?
O16 Mn2 O7W 88.1(2) . 2_777 ?
O17 Mn2 O7W 88.2(2) 1_565 2_777 ?
O17 Mn2 O7W 91.8(2) 2_767 2_777 ?
O16 Mn2 O7W 88.1(2) 2_777 . ?
O16 Mn2 O7W 91.9(2) . . ?
O17 Mn2 O7W 91.8(2) 1_565 . ?
O17 Mn2 O7W 88.2(2) 2_767 . ?
O7W Mn2 O7W 180.000(2) 2_777 . ?
O16 Mn2 Sr1 39.59(13) 2_777 2_777 ?
O16 Mn2 Sr1 140.41(13) . 2_777 ?
O17 Mn2 Sr1 137.96(13) 1_565 2_777 ?
O17 Mn2 Sr1 42.04(13) 2_767 2_777 ?
O7W Mn2 Sr1 95.4(2) 2_777 2_777 ?
O7W Mn2 Sr1 84.6(2) . 2_777 ?
O8AW Sr1 O10W 92.1(5) . . ?
O8AW Sr1 O18 81.3(4) . 1_565 ?
O10W Sr1 O18 75.3(2) . 1_565 ?
O8AW Sr1 O11 88.3(5) . . ?
O10W Sr1 O11 85.4(2) . . ?
O18 Sr1 O11 157.61(16) 1_565 . ?
O8AW Sr1 O21 170.9(4) . . ?
O10W Sr1 O21 85.0(2) . . ?
O18 Sr1 O21 89.62(18) 1_565 . ?
O11 Sr1 O21 99.99(17) . . ?
O8AW Sr1 O9W 40.0(5) . . ?
O10W Sr1 O9W 129.8(3) . . ?
O18 Sr1 O9W 81.9(3) 1_565 . ?
O11 Sr1 O9W 102.8(3) . . ?
O21 Sr1 O9W 139.3(3) . . ?
O8AW Sr1 O16 104.2(5) . . ?
O10W Sr1 O16 160.6(2) . . ?
O18 Sr1 O16 117.22(16) 1_565 . ?
O11 Sr1 O16 84.49(15) . . ?
O21 Sr1 O16 80.44(18) . . ?
O9W Sr1 O16 68.8(3) . . ?
O8AW Sr1 O8W 26.7(5) . . ?
O10W Sr1 O8W 69.9(4) . . ?
O18 Sr1 O8W 90.1(4) 1_565 . ?
O11 Sr1 O8W 72.5(4) . . ?
O21 Sr1 O8W 154.1(4) . . ?
O9W Sr1 O8W 66.1(4) . . ?
O16 Sr1 O8W 122.2(4) . . ?
O8AW Sr1 O17 102.3(5) . 1_565 ?
O10W Sr1 O17 123.7(2) . 1_565 ?
O18 Sr1 O17 54.33(15) 1_565 1_565 ?
O11 Sr1 O17 147.95(15) . 1_565 ?
O21 Sr1 O17 72.53(17) . 1_565 ?
O9W Sr1 O17 70.2(3) . 1_565 ?
O16 Sr1 O17 63.66(15) . 1_565 ?
O8W Sr1 O17 126.7(4) . 1_565 ?
O8AW Sr1 O24 137.6(5) . . ?
O10W Sr1 O24 68.4(2) . . ?
O18 Sr1 O24 125.23(16) 1_565 . ?
O11 Sr1 O24 54.16(14) . . ?
O21 Sr1 O24 48.75(15) . . ?
O9W Sr1 O24 152.7(2) . . ?
O16 Sr1 O24 92.32(14) . . ?
O8W Sr1 O24 112.8(4) . . ?
O17 Sr1 O24 120.04(15) 1_565 . ?
O8AW Sr1 P2 90.3(5) . 1_565 ?
O10W Sr1 P2 100.9(2) . 1_565 ?
O18 Sr1 P2 27.60(12) 1_565 1_565 ?
O11 Sr1 P2 173.58(12) . 1_565 ?
O21 Sr1 P2 81.81(13) . 1_565 ?
O9W Sr1 P2 72.4(2) . 1_565 ?
O16 Sr1 P2 89.76(11) . 1_565 ?
O8W Sr1 P2 108.5(4) . 1_565 ?
O17 Sr1 P2 26.86(11) 1_565 1_565 ?
O24 Sr1 P2 129.18(10) . 1_565 ?
O8AW Sr1 P1 107.5(4) . . ?
O10W Sr1 P1 139.9(2) . . ?
O18 Sr1 P1 140.84(12) 1_565 . ?
O11 Sr1 P1 61.34(12) . . ?
O21 Sr1 P1 79.92(14) . . ?
O9W Sr1 P1 82.1(2) . . ?
O16 Sr1 P1 24.00(11) . . ?
O8W Sr1 P1 115.2(4) . . ?
O17 Sr1 P1 86.61(11) 1_565 . ?
O24 Sr1 P1 73.86(10) . . ?
P2 Sr1 P1 113.24(5) 1_565 . ?
O8AW Sr1 H8D 34.2 . . ?
O10W Sr1 H8D 57.9 . . ?
O18 Sr1 H8D 75.3 1_565 . ?
O11 Sr1 H8D 84.9 . . ?
O21 Sr1 H8D 142.2 . . ?
O9W Sr1 H8D 73.5 . . ?
O16 Sr1 H8D 137.2 . . ?
O8W Sr1 H8D 17.3 . . ?
O17 Sr1 H8D 120.5 1_565 . ?
O24 Sr1 H8D 114.0 . . ?
P2 Sr1 H8D 97.5 1_565 . ?
P1 Sr1 H8D 132.4 . . ?
O8AW Sr1 H8F 16.8 . . ?
O10W Sr1 H8F 102.9 . . ?
O18 Sr1 H8F 96.5 1_565 . ?
O11 Sr1 H8F 76.7 . . ?
O21 Sr1 H8F 171.0 . . ?
O9W Sr1 H8F 36.3 . . ?
O16 Sr1 H8F 90.8 . . ?
O8W Sr1 H8F 33.1 . . ?
O17 Sr1 H8F 105.8 1_565 . ?
O24 Sr1 H8F 130.1 . . ?
P2 Sr1 H8F 100.6 1_565 . ?
P1 Sr1 H8F 91.2 . . ?
H8D Sr1 H8F 46.4 . . ?
O8AW Sr1 H9D 56.1 . . ?
O10W Sr1 H9D 139.0 . . ?
O18 Sr1 H9D 74.8 1_565 . ?
O11 Sr1 H9D 115.4 . . ?
O21 Sr1 H9D 122.0 . . ?
O9W Sr1 H9D 17.8 . . ?
O16 Sr1 H9D 60.4 . . ?
O8W Sr1 H9D 82.7 . . ?
O17 Sr1 H9D 52.8 1_565 . ?
O24 Sr1 H9D 152.6 . . ?
P2 Sr1 H9D 58.9 1_565 . ?
P1 Sr1 H9D 79.1 . . ?
H8D Sr1 H9D 87.7 . . ?
H8F Sr1 H9D 54.0 . . ?
O16 P1 O2 113.1(3) . . ?
O16 P1 O12 110.5(3) . . ?
O2 P1 O12 108.3(3) . . ?
O16 P1 O6 109.7(3) . . ?
O2 P1 O6 107.3(3) . . ?
O12 P1 O6 107.7(3) . . ?
O16 P1 Sr1 45.3(2) . . ?
O2 P1 Sr1 156.16(19) . . ?
O12 P1 Sr1 91.58(19) . . ?
O6 P1 Sr1 77.79(19) . . ?
O17 P2 O5 113.5(3) . . ?
O17 P2 O13 114.0(3) . . ?
O5 P2 O13 109.6(3) . . ?
O17 P2 O18 104.5(3) . . ?
O5 P2 O18 107.4(3) . . ?
O13 P2 O18 107.4(3) . . ?
O17 P2 Sr1 54.7(2) . 1_545 ?
O5 P2 Sr1 119.7(2) . 1_545 ?
O13 P2 Sr1 129.8(2) . 1_545 ?
O18 P2 Sr1 50.16(19) . 1_545 ?
O22 P3 O24 111.7(3) . . ?
O22 P3 O23 110.2(3) . . ?
O24 P3 O23 112.1(3) . . ?
O22 P3 O21 109.1(3) . . ?
O24 P3 O21 104.9(3) . . ?
O23 P3 O21 108.7(3) . . ?
O22 P3 Sr1 125.4(2) . . ?
O24 P3 Sr1 63.7(2) . . ?
O23 P3 Sr1 122.0(2) . . ?
O21 P3 Sr1 41.3(2) . . ?
O27 P4 O20 110.6(4) . . ?
O27 P4 O28 110.9(4) . . ?
O20 P4 O28 111.1(3) . . ?
O27 P4 O26 109.3(3) . . ?
O20 P4 O26 106.6(4) . . ?
O28 P4 O26 108.2(4) . . ?
Mo3 O1 Mo5 82.28(18) . . ?
Mo3 O1 Mn1 134.2(2) . . ?
Mo5 O1 Mn1 133.4(2) . . ?
P1 O2 Mo1 125.4(3) . . ?
P1 O2 Mo2 126.4(3) . 2_767 ?
Mo1 O2 Mo2 100.83(17) . 2_767 ?
Mo6 O3 Mo1 82.38(18) . . ?
Mo6 O3 Mn1 133.2(2) . . ?
Mo1 O3 Mn1 134.9(2) . . ?
Mo2 O4 Mo4 82.19(18) . . ?
Mo2 O4 Mn1 133.8(2) . . ?
Mo4 O4 Mn1 134.7(2) . . ?
P2 O5 Mo2 133.7(3) . . ?
P1 O6 Mo3 126.1(3) . . ?
P1 O6 Mo4 127.4(3) . 2_767 ?
Mo3 O6 Mo4 100.38(18) . 2_767 ?
Mo2 O7 Mo4 84.55(19) . . ?
Mo1 O8 Mo2 113.6(2) . 2_767 ?
Mo3 O9 Mo4 113.6(2) 2_767 . ?
Mo5 O10 Mo6 113.3(2) . . ?
Mo5 O11 Mo3 83.59(18) . . ?
Mo5 O11 Sr1 139.4(3) . . ?
Mo3 O11 Sr1 119.0(2) . . ?
P1 O12 Mo5 126.3(3) . . ?
P1 O12 Mo6 126.7(3) . . ?
Mo5 O12 Mo6 100.81(19) . . ?
P2 O13 Mo1 131.6(3) . 2_767 ?
P1 O16 Mn2 134.9(3) . . ?
P1 O16 Sr1 110.7(3) . . ?
Mn2 O16 Sr1 108.88(18) . . ?
P2 O17 Mn2 153.5(3) . 1_545 ?
P2 O17 Sr1 98.5(2) . 1_545 ?
Mn2 O17 Sr1 105.71(18) 1_545 1_545 ?
P2 O18 Sr1 102.2(2) . 1_545 ?
Mo6 O19 Mo1 84.0(2) . . ?
P4 O20 Mo5 137.5(4) . . ?
P3 O21 Sr1 115.2(3) . . ?
P3 O22 H22A 109.5 . . ?
P3 O23 Mo4 135.8(3) . 2_767 ?
P3 O24 Mo3 136.1(3) . . ?
P3 O24 Sr1 91.1(2) . . ?
Mo3 O24 Sr1 93.83(19) . . ?
P4 O28 Mo6 137.5(3) . . ?
C6 N1 C9 122.9(11) . . ?
C6 N1 H1A 118.6 . . ?
C9 N1 H1A 118.6 . . ?
C3 N2 C1 120.8(16) . . ?
C3 N2 H2A 119.6 . . ?
C1 N2 H2A 119.6 . . ?
N2 C1 C2 119.1(15) . . ?
N2 C1 H1 120.4 . . ?
C2 C1 H1 120.4 . . ?
C7 C2 C1 119.8(13) . . ?
C7 C2 H2 120.1 . . ?
C1 C2 H2 120.1 . . ?
N2 C3 C8 122.1(16) . . ?
N2 C3 H3 119.0 . . ?
C8 C3 H3 119.0 . . ?
C10 C4 C5 116.3(12) . . ?
C10 C4 C11 125.4(14) . . ?
C5 C4 C11 118.1(15) . . ?
C6 C5 C4 120.1(14) . . ?
C6 C5 H5 120.0 . . ?
C4 C5 H5 120.0 . . ?
N1 C6 C5 120.8(13) . . ?
N1 C6 H6 119.6 . . ?
C5 C6 H6 119.6 . . ?
C2 C7 C8 121.2(17) . . ?
C2 C7 C13 120.3(14) . . ?
C8 C7 C13 118.5(18) . . ?
C7 C8 C3 116.8(16) . . ?
C7 C8 H8 121.6 . . ?
C3 C8 H8 121.6 . . ?
N1 C9 C10 119.0(12) . . ?
N1 C9 H9 120.5 . . ?
C10 C9 H9 120.5 . . ?
C4 C10 C9 121.0(13) . . ?
C4 C10 H10 119.5 . . ?
C9 C10 H10 119.5 . . ?
C4 C11 C12 111.2(12) . . ?
C4 C11 H11A 109.4 . . ?
C12 C11 H11A 109.4 . . ?
C4 C11 H11B 109.4 . . ?
C12 C11 H11B 109.4 . . ?
H11A C11 H11B 108.0 . . ?
C13 C12 C11 113.7(14) . . ?
C13 C12 H12A 108.8 . . ?
C11 C12 H12A 108.8 . . ?
C13 C12 H12B 108.8 . . ?
C11 C12 H12B 108.8 . . ?
H12A C12 H12B 107.7 . . ?
C7 C13 C12 112.5(14) . . ?
C7 C13 H13A 109.1 . . ?
C12 C13 H13A 109.1 . . ?
C7 C13 H13B 109.1 . . ?
C12 C13 H13B 109.1 . . ?
H13A C13 H13B 107.8 . . ?
H1C O1W H1D 107.7 . . ?
H2C O2W H2D 107.7 . . ?
H3A O3W H3D 107.7 . . ?
H5WA O5W H5WB 107.7 . . ?
H6WA O6W H6WB 120.0 . . ?
H11C O11W H11D 107.7 . . ?
H12C O12W H12D 120.0 . . ?
Sr1 O8W H8C 116.9 . . ?
Sr1 O8W H8D 91.9 . . ?
H8C O8W H8D 107.7 . . ?
Sr1 O8AW H8E 132.2 . . ?
Sr1 O8AW H8F 109.3 . . ?
H8E O8AW H8F 107.7 . . ?
Sr1 O9W H9C 117.3 . . ?
Sr1 O9W H9D 92.8 . . ?
H9C O9W H9D 107.7 . . ?
Sr1 O10W H10C 109.3 . . ?
Sr1 O10W H10D 109.3 . . ?
H10C O10W H10D 109.5 . . ?

loop_
_geom_bond_atom_site_label_1
_geom_bond_atom_site_label_2
_geom_bond_distance
_geom_bond_site_symmetry_2
_geom_bond_publ_flag
Mo1 O30 1.675(5) . ?
Mo1 O19 1.948(5) . ?
Mo1 O3 1.973(5) . ?
Mo1 O13 2.077(5) 2_767 ?
Mo1 O8 2.103(5) . ?
Mo1 O2 2.268(5) . ?
Mo2 O25 1.667(5) . ?
Mo2 O7 1.935(5) . ?
Mo2 O4 1.977(5) . ?
Mo2 O5 2.042(5) . ?
Mo2 O8 2.104(5) 2_767 ?
Mo2 O2 2.300(5) 2_767 ?
Mo3 O15 1.676(5) . ?
Mo3 O11 1.950(5) . ?
Mo3 O1 1.974(5) . ?
Mo3 O24 2.071(5) . ?
Mo3 O9 2.094(5) 2_767 ?
Mo3 O6 2.266(5) . ?
Mo4 O14 1.671(5) . ?
Mo4 O7 1.938(5) . ?
Mo4 O4 1.987(5) . ?
Mo4 O23 2.061(5) 2_767 ?
Mo4 O9 2.097(5) . ?
Mo4 O6 2.300(5) 2_767 ?
Mo5 O31 1.677(5) . ?
Mo5 O11 1.949(5) . ?
Mo5 O1 1.976(5) . ?
Mo5 O20 2.061(5) . ?
Mo5 O10 2.094(5) . ?
Mo5 O12 2.271(5) . ?
Mo6 O29 1.670(6) . ?
Mo6 O19 1.938(5) . ?
Mo6 O3 1.973(5) . ?
Mo6 O28 2.062(6) . ?
Mo6 O10 2.097(5) . ?
Mo6 O12 2.272(5) . ?
Mn1 O4 2.195(5) 2_767 ?
Mn1 O4 2.195(5) . ?
Mn1 O3 2.214(5) . ?
Mn1 O3 2.214(5) 2_767 ?
Mn1 O1 2.221(5) . ?
Mn1 O1 2.221(5) 2_767 ?
Mn2 O16 2.165(5) 2_777 ?
Mn2 O16 2.165(5) . ?
Mn2 O17 2.171(5) 1_565 ?
Mn2 O17 2.171(5) 2_767 ?
Mn2 O7W 2.222(6) 2_777 ?
Mn2 O7W 2.222(6) . ?
Mn2 Sr1 3.9171(9) 2_777 ?
Sr1 O8AW 2.377(17) . ?
Sr1 O10W 2.568(8) . ?
Sr1 O18 2.596(5) 1_565 ?
Sr1 O11 2.600(5) . ?
Sr1 O21 2.610(6) . ?
Sr1 O9W 2.611(10) . ?
Sr1 O16 2.638(5) . ?
Sr1 O8W 2.706(14) . ?
Sr1 O17 2.725(5) 1_565 ?
Sr1 O24 3.210(6) . ?
Sr1 P2 3.3037(19) 1_565 ?
Sr1 P1 3.4716(19) . ?
Sr1 H8D 2.8632 . ?
Sr1 H8F 2.7770 . ?
Sr1 H9D 2.7856 . ?
P1 O16 1.509(5) . ?
P1 O2 1.549(5) . ?
P1 O12 1.550(5) . ?
P1 O6 1.552(5) . ?
P2 O17 1.509(5) . ?
P2 O5 1.535(5) . ?
P2 O13 1.536(5) . ?
P2 O18 1.566(5) . ?
P2 Sr1 3.3037(19) 1_545 ?
P3 O22 1.501(6) . ?
P3 O24 1.527(5) . ?
P3 O23 1.529(6) . ?
P3 O21 1.579(6) . ?
P4 O27 1.505(6) . ?
P4 O20 1.525(6) . ?
P4 O28 1.534(6) . ?
P4 O26 1.562(6) . ?
O2 Mo2 2.300(5) 2_767 ?
O6 Mo4 2.300(5) 2_767 ?
O8 Mo2 2.104(5) 2_767 ?
O9 Mo3 2.094(5) 2_767 ?
O13 Mo1 2.077(5) 2_767 ?
O17 Mn2 2.171(5) 1_545 ?
O17 Sr1 2.725(5) 1_545 ?
O18 Sr1 2.596(5) 1_545 ?
O22 H22A 0.8200 . ?
O23 Mo4 2.061(5) 2_767 ?
N1 C6 1.283(16) . ?
N1 C9 1.333(15) . ?
N1 H1A 0.8600 . ?
N2 C3 1.332(18) . ?
N2 C1 1.344(17) . ?
N2 H2A 0.8600 . ?
C1 C2 1.38(2) . ?
C1 H1 0.9300 . ?
C2 C7 1.36(2) . ?
C2 H2 0.9300 . ?
C3 C8 1.39(2) . ?
C3 H3 0.9300 . ?
C4 C10 1.375(19) . ?
C4 C5 1.405(19) . ?
C4 C11 1.531(19) . ?
C5 C6 1.368(17) . ?
C5 H5 0.9300 . ?
C6 H6 0.9300 . ?
C7 C8 1.368(18) . ?
C7 C13 1.47(2) . ?
C8 H8 0.9300 . ?
C9 C10 1.379(17) . ?
C9 H9 0.9300 . ?
C10 H10 0.9300 . ?
C11 C12 1.59(2) . ?
C11 H11A 0.9700 . ?
C11 H11B 0.9700 . ?
C12 C13 1.53(2) . ?
C12 H12A 0.9700 . ?
C12 H12B 0.9700 . ?
C13 H13A 0.9700 . ?
C13 H13B 0.9700 . ?
O1W H1C 0.8500 . ?
O1W H1D 0.8500 . ?
O2W H2C 0.8499 . ?
O2W H2D 0.8502 . ?
O3W H3A 0.8500 . ?
O3W H3D 0.8501 . ?
O5W H5WA 0.8500 . ?
O5W H5WB 0.8501 . ?
O6W H6WA 0.8500 . ?
O6W H6WB 0.8500 . ?
O11W H11C 0.8499 . ?
O11W H11D 0.8502 . ?
O12W H12C 0.8501 . ?
O12W H12D 0.8498 . ?
O8W H8C 0.8499 . ?
O8W H8D 0.8503 . ?
O8AW H8E 0.8500 . ?
O8AW H8F 0.8502 . ?
O9W H9C 0.8500 . ?
O9W H9D 0.8506 . ?
O10W H10C 0.9601 . ?
O10W H10D 0.9601 . ?

loop_
_geom_hbond_atom_site_label_D
_geom_hbond_atom_site_label_H
_geom_hbond_atom_site_label_A
_geom_hbond_distance_DH
_geom_hbond_distance_HA
_geom_hbond_distance_DA
_geom_hbond_angle_DHA
_geom_hbond_site_symmetry_A
O11W H11D O6W 0.85 2.43 2.84(5) 110.4 2_666
O6W H6WB O27 0.85 2.26 3.050(17) 153.8 1_445
O6W H6WA O19 0.85 1.96 2.807(15) 179.3 1_445
O2W H2C O28 0.85 2.17 2.97(2) 157.7 1_455
N1 H1A O30 0.86 2.37 3.009(11) 131.8 1_455
O22 H22A O18 0.82 1.71 2.502(7) 161.5 2_667
O9W H9D O7W 0.85 2.42 3.143(14) 142.7 .
N1 H1A O15 0.86 2.37 3.008(11) 131.4 .
O9W H9C O27 0.85 2.06 2.672(11) 127.9 .
O8AW H8F O20 0.85 2.52 3.238(19) 142.4 .
O8AW H8F O27 0.85 2.07 2.853(19) 152.5 .
O8W H8C O3W 0.85 2.58 3.22(3) 132.4 .
O8W H8C O1W 0.85 2.26 2.92(3) 135.1 .
O11W H11D O3W 0.85 2.18 2.64(5) 114.0 .
O1W H1D O10W 0.85 2.57 3.41(3) 169.1 .
